data_2217718
loop_
_publ_author_name
'Mohammed, Tebbaa'
'Mazoir, Noureddine'
'Daran, Jean-Claude'
'Berraho, Moha'
'Benharref, Ahmed'

_publ_section_title
(+-)-<i>N</i>-[4-Acetyl-5-methyl-5-(4-methylcyclohex-3-enyl)-4,5-dihydro-1,3,4-thiadiazol-2-yl]acetamide
_journal_coeditor_code BG2164
_journal_issue 3
_journal_name_full 'Acta Crystallographica Section E'
_journal_page_first o610
_journal_page_last o611
_journal_paper_doi 10.1107/S1600536808004728
_journal_volume 64
_journal_year 2008
_chemical_formula_iupac 'C14 H21 N3 O2 S'
_chemical_formula_moiety 'C14 H21 N3 O2 S'
_chemical_formula_sum 'C14 H21 N3 O2 S'
_chemical_formula_weight 295.40
_chemical_name_systematic
;
(+-)-N-[4-Acetyl-5-methyl-5-(4-methylcyclohex-3-enyl)-4,5-dihydro-\
1,3,4-thiadiazol-2-yl]acetamide
;
_space_group_IT_number 88
_symmetry_cell_setting tetragonal
_symmetry_space_group_name_Hall '-I 4ad'
_symmetry_space_group_name_H-M 'I 41/a :2'
_atom_sites_solution_hydrogens geom
_atom_sites_solution_primary direct
_atom_sites_solution_secondary difmap
_audit_creation_method SHELXL-97
_cell_angle_alpha 90.00
_cell_angle_beta 90.00
_cell_angle_gamma 90.00
_cell_formula_units_Z 16
_cell_length_a 16.6855(3)
_cell_length_b 16.6855(3)
_cell_length_c 21.8961(8)
_cell_measurement_reflns_used 9915
_cell_measurement_temperature 180(2)
_cell_measurement_theta_max 36.05
_cell_measurement_theta_min 2.54
_cell_volume 6096.0(3)
_computing_cell_refinement 'APEX2 (Bruker, 2006'
_computing_data_collection 'APEX2 (Bruker, 2006)'
_computing_data_reduction 'APEX2 (Bruker, 2006'
_computing_molecular_graphics
;
ORTEPIII (Burnett & Johnson, 1996), ORTEP-3 for Windows (Farrugia,
1997) and
CAMERON (Watkin <i>et al.</i>,  1993)
;
_computing_publication_material 'WinGX (Farrugia, 1999)'
_computing_structure_refinement 'SHELXL97 (Sheldrick, 2008)'
_computing_structure_solution 'SIR97 (Altomare <i>et al.</i>,  1999)'
_diffrn_ambient_temperature 180(2)
_diffrn_measured_fraction_theta_full 1.000
_diffrn_measured_fraction_theta_max 1.000
_diffrn_measurement_device_type 'Bruker APEXII CCD area-detector'
_diffrn_measurement_method '\f and \w'
_diffrn_radiation_monochromator graphite
_diffrn_radiation_source 'fine-focus sealed tube'
_diffrn_radiation_type MoK\a
_diffrn_radiation_wavelength 0.71073
_diffrn_reflns_av_R_equivalents 0.0320
_diffrn_reflns_av_sigmaI/netI 0.0109
_diffrn_reflns_limit_h_max 23
_diffrn_reflns_limit_h_min -23
_diffrn_reflns_limit_k_max 23
_diffrn_reflns_limit_k_min -23
_diffrn_reflns_limit_l_max 31
_diffrn_reflns_limit_l_min -31
_diffrn_reflns_number 87517
_diffrn_reflns_theta_full 30.50
_diffrn_reflns_theta_max 30.50
_diffrn_reflns_theta_min 2.44
_exptl_absorpt_coefficient_mu 0.218
_exptl_absorpt_correction_type none
_exptl_crystal_colour colourless
_exptl_crystal_density_diffrn 1.287
_exptl_crystal_density_method 'not measured'
_exptl_crystal_description platelet
_exptl_crystal_F_000 2528
_exptl_crystal_size_max 0.29
_exptl_crystal_size_mid 0.24
_exptl_crystal_size_min 0.08
_refine_diff_density_max 0.386
_refine_diff_density_min -0.261
_refine_ls_extinction_method none
_refine_ls_goodness_of_fit_ref 1.113
_refine_ls_hydrogen_treatment constr
_refine_ls_matrix_type full
_refine_ls_number_parameters 185
_refine_ls_number_reflns 4637
_refine_ls_number_restraints 0
_refine_ls_restrained_S_all 1.113
_refine_ls_R_factor_all 0.0503
_refine_ls_R_factor_gt 0.0366
_refine_ls_shift/su_max 0.001
_refine_ls_shift/su_mean 0.000
_refine_ls_structure_factor_coef Fsqd
_refine_ls_weighting_details 'calc w=1/[\s^2^(Fo^2^)+(0.0505P)^2^+5.869P] where P=(Fo^2^+2Fc^2^)/3'
_refine_ls_weighting_scheme calc
_refine_ls_wR_factor_gt 0.0951
_refine_ls_wR_factor_ref 0.1128
_reflns_number_gt 3849
_reflns_number_total 4637
_reflns_threshold_expression I>2\s(I)
_cod_data_source_file bg2164.cif
_cod_data_source_block I
_cod_depositor_comments
;
The following automatic conversions were performed:
'_symmetry_cell_setting' value 'Tetragonal' changed to 'tetragonal'
according to '/home/saulius/struct/CIF-dictionaries/cif_core.dic'
dictionary named 'cif_core.dic' version 2.4.1 from 2010-06-29.

Automatic conversion script
Id: cif_fix_enum 1527 2010-12-29 10:47:43Z saulius 

The following automatic conversions were performed:

'_symmetry_cell_setting' value 'Tetragonal' changed to 'tetragonal'
according to /home/saulius/struct/CIF-dictionaries/cif_core.dic
dictionary named 'cif_core.dic' version 2.4.1 from 2010-06-29.

Automatic conversion script
Id: cif_fix_values 1715 2011-07-08 13:25:40Z adriana 
;
_cod_original_sg_symbol_H-M 'I41/a  '
_cod_database_code 2217718
_cod_database_fobs_code 2217718

loop_
_symmetry_equiv_pos_as_xyz
'x, y, z'
'-x+1/2, -y, z+1/2'
'-y+3/4, x+1/4, z+1/4'
'y+3/4, -x+3/4, z+3/4'
'x+1/2, y+1/2, z+1/2'
'-x+1, -y+1/2, z+1'
'-y+5/4, x+3/4, z+3/4'
'y+5/4, -x+5/4, z+5/4'
'-x, -y, -z'
'x-1/2, y, -z-1/2'
'y-3/4, -x-1/4, -z-1/4'
'-y-3/4, x-3/4, -z-3/4'
'-x+1/2, -y+1/2, -z+1/2'
'x, y+1/2, -z'
'y-1/4, -x+1/4, -z+1/4'
'-y-1/4, x-1/4, -z-1/4'

loop_
_atom_site_type_symbol
_atom_site_label
_atom_site_fract_x
_atom_site_fract_y
_atom_site_fract_z
_atom_site_U_iso_or_equiv
_atom_site_adp_type
_atom_site_calc_flag
_atom_site_refinement_flags
_atom_site_occupancy
C C1 0.65060(7) 0.64068(7) 0.33934(6) 0.0214(2) Uani d . 1
C C2 0.64575(8) 0.56723(8) 0.29765(6) 0.0287(3) Uani d . 1
H H2A 0.6800 0.5755 0.2618 0.043 Uiso calc R 1
H H2B 0.5902 0.5594 0.2844 0.043 Uiso calc R 1
H H2C 0.6639 0.5197 0.3200 0.043 Uiso calc R 1
C C3 0.68632(7) 0.78535(7) 0.31834(6) 0.0211(2) Uani d . 1
C C11 0.79352(7) 0.62428(7) 0.37378(6) 0.0235(2) Uani d . 1
C C12 0.87096(7) 0.66585(8) 0.38792(7) 0.0281(3) Uani d . 1
H H12A 0.9094 0.6270 0.4043 0.042 Uiso calc R 1
H H12B 0.8615 0.7081 0.4182 0.042 Uiso calc R 1
H H12C 0.8926 0.6897 0.3505 0.042 Uiso calc R 1
C C31 0.62901(8) 0.90880(8) 0.27886(6) 0.0270(2) Uani d . 1
C C32 0.64169(10) 0.99767(9) 0.27574(10) 0.0446(4) Uani d . 1
H H32A 0.6634 1.0120 0.2356 0.067 Uiso calc R 1
H H32B 0.6796 1.0140 0.3076 0.067 Uiso calc R 1
H H32C 0.5904 1.0252 0.2820 0.067 Uiso calc R 1
C C1' 0.61004(7) 0.62529(7) 0.40168(6) 0.0230(2) Uani d . 1
H H1' 0.6342 0.5754 0.4190 0.028 Uiso calc R 1
C C2' 0.52001(8) 0.61027(9) 0.39510(6) 0.0298(3) Uani d . 1
H H2E 0.4950 0.6567 0.3743 0.036 Uiso calc R 1
H H2F 0.5114 0.5624 0.3693 0.036 Uiso calc R 1
C C3' 0.47984(9) 0.59770(10) 0.45606(7) 0.0360(3) Uani d . 1
H H3' 0.4307 0.5690 0.4578 0.043 Uiso calc R 1
C C4' 0.51280(9) 0.62689(10) 0.50920(7) 0.0351(3) Uani d . 1
C C5' 0.58895(11) 0.66893(12) 0.50955(7) 0.0433(4) Uani d . 1
H H5A 0.6287 0.6349 0.5309 0.052 Uiso calc R 1
H H5B 0.5825 0.7184 0.5340 0.052 Uiso calc R 1
C C6' 0.62334(9) 0.69185(9) 0.44820(6) 0.0309(3) Uani d . 1
H H6A 0.6815 0.7023 0.4524 0.037 Uiso calc R 1
H H6B 0.5975 0.7417 0.4336 0.037 Uiso calc R 1
C C7' 0.47125(12) 0.61447(13) 0.56956(8) 0.0504(4) Uani d . 1
H H71 0.4231 0.5818 0.5634 0.076 Uiso calc R 1
H H72 0.4561 0.6665 0.5867 0.076 Uiso calc R 1
H H73 0.5076 0.5869 0.5978 0.076 Uiso calc R 1
S S1 0.604309(17) 0.726031(18) 0.298610(14) 0.02284(9) Uani d . 1
O O1 0.78216(6) 0.55218(6) 0.38435(5) 0.0313(2) Uani d . 1
O O2 0.57194(6) 0.87583(6) 0.25536(5) 0.0338(2) Uani d . 1
N N1 0.73445(6) 0.66905(6) 0.34821(5) 0.0224(2) Uani d . 1
N N2 0.74763(6) 0.75163(6) 0.34255(5) 0.0231(2) Uani d . 1
N N3 0.68691(6) 0.86761(6) 0.31029(5) 0.0251(2) Uani d . 1
H H3 0.7268 0.8951 0.3263 0.030 Uiso calc R 1

loop_
_atom_site_aniso_label
_atom_site_aniso_U_11
_atom_site_aniso_U_22
_atom_site_aniso_U_33
_atom_site_aniso_U_12
_atom_site_aniso_U_13
_atom_site_aniso_U_23
C1 0.0182(5) 0.0197(5) 0.0262(5) -0.0009(4) -0.0014(4) -0.0010(4)
C2 0.0296(6) 0.0251(6) 0.0312(6) -0.0016(5) -0.0005(5) -0.0063(5)
C3 0.0177(5) 0.0211(5) 0.0245(5) -0.0012(4) 0.0000(4) 0.0011(4)
C11 0.0200(5) 0.0228(5) 0.0277(6) 0.0034(4) -0.0003(4) 0.0000(4)
C12 0.0202(5) 0.0264(6) 0.0376(7) 0.0022(4) -0.0047(5) 0.0019(5)
C31 0.0242(6) 0.0267(6) 0.0302(6) 0.0032(4) 0.0007(5) 0.0060(5)
C32 0.0397(8) 0.0253(7) 0.0687(12) 0.0039(6) -0.0089(8) 0.0114(7)
C1' 0.0211(5) 0.0236(5) 0.0244(5) -0.0011(4) -0.0006(4) 0.0008(4)
C2' 0.0239(6) 0.0370(7) 0.0287(6) -0.0066(5) -0.0005(5) 0.0027(5)
C3' 0.0288(7) 0.0432(8) 0.0359(7) -0.0025(6) 0.0059(5) 0.0077(6)
C4' 0.0340(7) 0.0396(8) 0.0318(7) 0.0040(6) 0.0066(6) 0.0060(6)
C5' 0.0507(9) 0.0514(9) 0.0278(7) -0.0088(7) 0.0052(6) -0.0059(6)
C6' 0.0320(7) 0.0322(7) 0.0286(6) -0.0054(5) 0.0009(5) -0.0046(5)
C7' 0.0547(11) 0.0607(11) 0.0360(8) -0.0001(9) 0.0146(8) 0.0057(8)
S1 0.01844(14) 0.02350(15) 0.02657(15) -0.00176(10) -0.00422(10) 0.00242(10)
O1 0.0263(4) 0.0217(4) 0.0460(6) 0.0025(3) -0.0046(4) 0.0038(4)
O2 0.0284(5) 0.0368(5) 0.0361(5) 0.0003(4) -0.0088(4) 0.0073(4)
N1 0.0171(4) 0.0185(4) 0.0316(5) 0.0000(3) -0.0017(4) 0.0015(4)
N2 0.0183(4) 0.0195(4) 0.0314(5) -0.0011(3) -0.0014(4) 0.0024(4)
N3 0.0200(5) 0.0208(5) 0.0345(6) -0.0007(4) -0.0038(4) 0.0035(4)

loop_
_atom_type_symbol
_atom_type_description
_atom_type_scat_dispersion_real
_atom_type_scat_dispersion_imag
_atom_type_scat_source
C C 0.0033 0.0016 'International Tables Vol C Tables 4.2.6.8 and 6.1.1.4'
H H 0.0000 0.0000 'International Tables Vol C Tables 4.2.6.8 and 6.1.1.4'
N N 0.0061 0.0033 'International Tables Vol C Tables 4.2.6.8 and 6.1.1.4'
O O 0.0106 0.0060 'International Tables Vol C Tables 4.2.6.8 and 6.1.1.4'
S S 0.1246 0.1234 'International Tables Vol C Tables 4.2.6.8 and 6.1.1.4'

loop_
_geom_angle_atom_site_label_1
_geom_angle_atom_site_label_2
_geom_angle_atom_site_label_3
_geom_angle
N1 C1 C2 112.45(10)
N1 C1 C1' 110.42(10)
C2 C1 C1' 111.76(10)
N1 C1 S1 102.15(7)
C2 C1 S1 107.88(9)
C1' C1 S1 111.79(8)
C1 C2 H2A 109.5
C1 C2 H2B 109.5
H2A C2 H2B 109.5
C1 C2 H2C 109.5
H2A C2 H2C 109.5
H2B C2 H2C 109.5
N2 C3 N3 118.82(11)
N2 C3 S1 118.67(9)
N3 C3 S1 122.49(9)
O1 C11 N1 119.99(11)
O1 C11 C12 122.86(11)
N1 C11 C12 117.15(11)
C11 C12 H12A 109.5
C11 C12 H12B 109.5
H12A C12 H12B 109.5
C11 C12 H12C 109.5
H12A C12 H12C 109.5
H12B C12 H12C 109.5
O2 C31 N3 122.57(12)
O2 C31 C32 122.65(13)
N3 C31 C32 114.79(12)
C31 C32 H32A 109.5
C31 C32 H32B 109.5
H32A C32 H32B 109.5
C31 C32 H32C 109.5
H32A C32 H32C 109.5
H32B C32 H32C 109.5
C6' C1' C2' 109.00(11)
C6' C1' C1 113.93(10)
C2' C1' C1 111.97(10)
C6' C1' H1' 107.2
C2' C1' H1' 107.2
C1 C1' H1' 107.2
C3' C2' C1' 112.07(12)
C3' C2' H2E 109.2
C1' C2' H2E 109.2
C3' C2' H2F 109.2
C1' C2' H2F 109.2
H2E C2' H2F 107.9
C4' C3' C2' 121.44(13)
C4' C3' H3' 119.3
C2' C3' H3' 119.3
C3' C4' C5' 121.69(14)
C3' C4' C7' 120.61(15)
C5' C4' C7' 117.69(15)
C4' C5' C6' 116.78(14)
C4' C5' H5A 108.1
C6' C5' H5A 108.1
C4' C5' H5B 108.1
C6' C5' H5B 108.1
H5A C5' H5B 107.3
C5' C6' C1' 110.78(12)
C5' C6' H6A 109.5
C1' C6' H6A 109.5
C5' C6' H6B 109.5
C1' C6' H6B 109.5
H6A C6' H6B 108.1
C4' C7' H71 109.5
C4' C7' H72 109.5
H71 C7' H72 109.5
C4' C7' H73 109.5
H71 C7' H73 109.5
H72 C7' H73 109.5
C3 S1 C1 89.42(5)
C11 N1 N2 117.63(10)
C11 N1 C1 124.11(10)
N2 N1 C1 116.65(9)
C3 N2 N1 110.05(10)
C31 N3 C3 123.79(11)
C31 N3 H3 118.1
C3 N3 H3 118.1

loop_
_geom_bond_atom_site_label_1
_geom_bond_atom_site_label_2
_geom_bond_distance
C1 N1 1.4897(15)
C1 C2 1.5303(17)
C1 C1' 1.5451(17)
C1 S1 1.8493(12)
C2 H2A 0.9800
C2 H2B 0.9800
C2 H2C 0.9800
C3 N2 1.2822(15)
C3 N3 1.3839(15)
C3 S1 1.7431(12)
C11 O1 1.2396(15)
C11 N1 1.3577(15)
C11 C12 1.4987(18)
C12 H12A 0.9800
C12 H12B 0.9800
C12 H12C 0.9800
C31 O2 1.2141(17)
C31 N3 1.3710(16)
C31 C32 1.499(2)
C32 H32A 0.9800
C32 H32B 0.9800
C32 H32C 0.9800
C1' C6' 1.5232(18)
C1' C2' 1.5298(17)
C1' H1' 1.0000
C2' C3' 1.508(2)
C2' H2E 0.9900
C2' H2F 0.9900
C3' C4' 1.376(2)
C3' H3' 0.9500
C4' C5' 1.451(2)
C4' C7' 1.507(2)
C5' C6' 1.510(2)
C5' H5A 0.9900
C5' H5B 0.9900
C6' H6A 0.9900
C6' H6B 0.9900
C7' H71 0.9800
C7' H72 0.9800
C7' H73 0.9800
N1 N2 1.4009(14)
N3 H3 0.8800

loop_
_geom_hbond_atom_site_label_D
_geom_hbond_atom_site_label_H
_geom_hbond_atom_site_label_A
_geom_hbond_site_symmetry_A
_geom_hbond_distance_DH
_geom_hbond_distance_HA
_geom_hbond_distance_DA
_geom_hbond_angle_DHA
N3 H3 O1 11_676 0.88 1.95 2.8223(14) 171.0
